data_7220732
loop_
_publ_author_name
'Zhang, Li'
'Zheng, Jia-Dan'
'Chen, Yi-Ting'
'Zheng, Sheng-Run'
'Fan, Jun'
'Zhang, Wei-Guang'

_publ_section_title
;
 Syntheses, structures, and properties of nine d10or p-block coordination
 polymers based on a ligand containing both terpyridyl and sulfo groups
;
_journal_issue 29
_journal_name_full CrystEngComm
_journal_page_first 5538
_journal_paper_doi 10.1039/C5CE00767D
_journal_volume 17
_journal_year 2015
_chemical_formula_sum 'C21 H17 N3 O8 Pb S2'
_chemical_formula_weight 710.69
_chemical_name_systematic
; 
 ? 
;
_space_group_IT_number 2
_symmetry_cell_setting triclinic
_symmetry_space_group_name_Hall '-P 1'
_symmetry_space_group_name_H-M 'P -1'
_atom_sites_solution_hydrogens geom
_atom_sites_solution_primary direct
_atom_sites_solution_secondary difmap
_audit_creation_method SHELXL-97
_audit_update_record
;
2015-05-28 deposited with the CCDC.
2015-06-09 downloaded from the CCDC.
;
_cell_angle_alpha 100.670(2)
_cell_angle_beta 101.093(2)
_cell_angle_gamma 97.040(2)
_cell_formula_units_Z 2
_cell_length_a 8.3520(11)
_cell_length_b 11.7428(16)
_cell_length_c 12.3408(16)
_cell_measurement_reflns_used 3894
_cell_measurement_temperature 293(2)
_cell_measurement_theta_max 27.61
_cell_measurement_theta_min 2.72
_cell_volume 1151.4(3)
_computing_cell_refinement 'Bruker SAINT'
_computing_data_collection 'Bruker APEX2'
_computing_data_reduction 'Bruker SAINT'
_computing_molecular_graphics 'Bruker SHELXTL'
_computing_publication_material 'Bruker SHELXTL'
_computing_structure_refinement 'SHELXL-97 (Sheldrick, 2008)'
_computing_structure_solution 'SHELXS-97 (Sheldrick, 2008)'
_diffrn_ambient_temperature 293(2)
_diffrn_measured_fraction_theta_full 0.991
_diffrn_measured_fraction_theta_max 0.991
_diffrn_measurement_device_type 'Bruker APEX-II CCD'
_diffrn_measurement_method '\f and \w scans'
_diffrn_radiation_monochromator graphite
_diffrn_radiation_source 'fine-focus sealed tube'
_diffrn_radiation_type MoK\a
_diffrn_radiation_wavelength 0.71073
_diffrn_reflns_av_R_equivalents 0.0204
_diffrn_reflns_av_sigmaI/netI 0.0368
_diffrn_reflns_limit_h_max 9
_diffrn_reflns_limit_h_min -9
_diffrn_reflns_limit_k_max 13
_diffrn_reflns_limit_k_min -13
_diffrn_reflns_limit_l_max 14
_diffrn_reflns_limit_l_min -12
_diffrn_reflns_number 5825
_diffrn_reflns_theta_full 25.00
_diffrn_reflns_theta_max 25.00
_diffrn_reflns_theta_min 1.72
_exptl_absorpt_coefficient_mu 7.562
_exptl_absorpt_correction_T_max 0.1772
_exptl_absorpt_correction_T_min 0.1519
_exptl_absorpt_correction_type multi-scan
_exptl_crystal_colour pale-yellow
_exptl_crystal_density_diffrn 2.050
_exptl_crystal_density_method 'not measured'
_exptl_crystal_description block
_exptl_crystal_F_000 684
_exptl_crystal_size_max 0.40
_exptl_crystal_size_mid 0.36
_exptl_crystal_size_min 0.35
_refine_diff_density_max 1.733
_refine_diff_density_min -0.865
_refine_diff_density_rms 0.109
_refine_ls_extinction_method none
_refine_ls_goodness_of_fit_ref 1.038
_refine_ls_hydrogen_treatment mixed
_refine_ls_matrix_type full
_refine_ls_number_parameters 322
_refine_ls_number_reflns 4010
_refine_ls_number_restraints 3
_refine_ls_restrained_S_all 1.037
_refine_ls_R_factor_all 0.0314
_refine_ls_R_factor_gt 0.0281
_refine_ls_shift/su_max 0.003
_refine_ls_shift/su_mean 0.000
_refine_ls_structure_factor_coef Fsqd
_refine_ls_weighting_details 'calc w=1/[\s^2^(Fo^2^)+(0.0322P)^2^+2.3113P] where P=(Fo^2^+2Fc^2^)/3'
_refine_ls_weighting_scheme calc
_refine_ls_wR_factor_gt 0.0677
_refine_ls_wR_factor_ref 0.0689
_reflns_number_gt 3731
_reflns_number_total 4010
_reflns_threshold_expression >2sigma(I)
_cod_data_source_file c5ce00767d2.cif
_cod_data_source_block Pb1
_cod_depositor_comments
;
The following automatic conversions were performed:

'_symmetry_cell_setting' value 'Triclinic' changed to 'triclinic'
according to
/usr/data/users/saulius/crontab/automatic-downloads/rss-feeds/RSC/lib/dictionaries/cif_core.dic
dictionary named 'cif_core.dic' version 2.4.2 from 2011-04-26.

Automatic conversion script
Id: cif_fix_values 3271 2015-04-21 07:52:19Z andrius 

 Adding full bibliography for 7220726--7220734.cif.
;
_cod_original_sg_symbol_H-M 'P-1   '
_cod_database_code 7220732

loop_
_symmetry_equiv_pos_as_xyz
'x, y, z'
'-x, -y, -z'

loop_
_atom_site_label
_atom_site_type_symbol
_atom_site_fract_x
_atom_site_fract_y
_atom_site_fract_z
_atom_site_U_iso_or_equiv
_atom_site_adp_type
_atom_site_occupancy
_atom_site_symmetry_multiplicity
_atom_site_calc_flag
_atom_site_refinement_flags
Pb1 Pb 0.75895(2) 1.189096(17) 0.402349(16) 0.03106(8) Uani 1 1 d .
C1 C 0.0602(9) 0.3006(6) -0.3504(5) 0.0570(18) Uani 1 1 d .
H1A H 0.0919 0.2293 -0.3770 0.068 Uiso 1 1 calc R
C2 C 0.1341(8) 0.3603(5) -0.2421(5) 0.0416(14) Uani 1 1 d .
H2A H 0.2141 0.3297 -0.1978 0.050 Uiso 1 1 calc R
C3 C 0.0893(6) 0.4652(4) -0.1996(4) 0.0281(11) Uani 1 1 d .
C4 C -0.0255(7) 0.5077(5) -0.2717(5) 0.0386(13) Uani 1 1 d .
H4A H -0.0565 0.5800 -0.2480 0.046 Uiso 1 1 calc R
C5 C -0.0929(8) 0.4426(6) -0.3777(5) 0.0495(16) Uani 1 1 d .
H5A H -0.1712 0.4722 -0.4242 0.059 Uiso 1 1 calc R
C6 C 0.1634(6) 0.5304(4) -0.0812(4) 0.0268(11) Uani 1 1 d .
C7 C 0.1438(6) 0.6461(4) -0.0422(4) 0.0300(11) Uani 1 1 d .
H7A H 0.0830 0.6855 -0.0901 0.036 Uiso 1 1 calc R
C8 C 0.2160(6) 0.7015(4) 0.0691(4) 0.0263(11) Uani 1 1 d .
C9 C 0.3018(7) 0.6379(4) 0.1365(4) 0.0315(12) Uani 1 1 d .
H9A H 0.3486 0.6715 0.2121 0.038 Uiso 1 1 calc R
C10 C 0.3188(6) 0.5233(4) 0.0916(4) 0.0259(10) Uani 1 1 d .
C11 C 0.4163(6) 0.4539(4) 0.1617(4) 0.0291(11) Uani 1 1 d .
C12 C 0.4459(7) 0.3457(5) 0.1121(5) 0.0383(13) Uani 1 1 d .
H12A H 0.4027 0.3147 0.0355 0.046 Uiso 1 1 calc R
C13 C 0.5407(8) 0.2833(5) 0.1771(5) 0.0430(14) Uani 1 1 d .
H13A H 0.5605 0.2107 0.1423 0.052 Uiso 1 1 calc R
C14 C 0.5739(8) 0.4264(6) 0.3336(5) 0.0492(16) Uani 1 1 d .
H14A H 0.6173 0.4549 0.4106 0.059 Uiso 1 1 calc R
C15 C 0.4822(8) 0.4943(5) 0.2755(5) 0.0434(14) Uani 1 1 d .
H15A H 0.4649 0.5667 0.3126 0.052 Uiso 1 1 calc R
C16 C 0.1926(6) 0.8231(4) 0.1166(4) 0.0282(11) Uani 1 1 d .
C17 C 0.3217(6) 0.9111(4) 0.1831(4) 0.0293(11) Uani 1 1 d .
C18 C 0.2856(7) 1.0174(5) 0.2320(5) 0.0334(12) Uani 1 1 d .
H18A H 0.3713 1.0760 0.2750 0.040 Uiso 1 1 calc R
C19 C 0.1258(7) 1.0386(5) 0.2185(4) 0.0331(12) Uani 1 1 d .
C20 C -0.0013(7) 0.9562(5) 0.1496(5) 0.0391(13) Uani 1 1 d .
H20A H -0.1091 0.9719 0.1370 0.047 Uiso 1 1 calc R
C21 C 0.0338(7) 0.8488(5) 0.0987(5) 0.0364(13) Uani 1 1 d .
H21A H -0.0518 0.7929 0.0514 0.044 Uiso 1 1 calc R
N1 N -0.0535(7) 0.3384(5) -0.4193(4) 0.0521(14) Uani 1 1 d .
N2 N 0.2489(5) 0.4699(4) -0.0157(3) 0.0279(9) Uani 1 1 d .
N3 N 0.6039(6) 0.3224(4) 0.2861(4) 0.0419(12) Uani 1 1 d .
S1 S 0.53670(17) 0.89760(12) 0.21413(12) 0.0346(3) Uani 1 1 d .
S2 S 0.08954(18) 1.16601(12) 0.30675(13) 0.0391(3) Uani 1 1 d .
O1 O 0.5613(6) 0.8476(4) 0.3150(4) 0.0557(12) Uani 1 1 d .
O1W O 0.7304(9) 1.0222(5) 0.5085(6) 0.0868(18) Uani 1 1 d D
H1WA H 0.826(6) 1.004(8) 0.530(9) 0.130 Uiso 1 1 d D
H1WB H 0.674(10) 0.963(6) 0.459(7) 0.130 Uiso 1 1 d D
O2W O 0.5219(6) 1.2485(5) 0.5036(4) 0.0616(13) Uani 1 1 d .
H2WA H 0.4364 1.2664 0.4652 0.092 Uiso 1 1 d R
H2WB H 0.5015 1.2406 0.5670 0.092 Uiso 1 1 d R
O2 O 0.5712(5) 0.8252(4) 0.1186(4) 0.0580(13) Uani 1 1 d .
O3 O 0.6235(5) 1.0181(3) 0.2388(3) 0.0424(10) Uani 1 1 d .
O4 O 0.2380(6) 1.2515(4) 0.3347(5) 0.0643(14) Uani 1 1 d .
O5 O 0.0540(6) 1.1244(4) 0.4058(3) 0.0520(11) Uani 1 1 d .
O6 O -0.0561(5) 1.2038(3) 0.2481(3) 0.0432(10) Uani 1 1 d .

loop_
_atom_site_aniso_label
_atom_site_aniso_U_11
_atom_site_aniso_U_22
_atom_site_aniso_U_33
_atom_site_aniso_U_23
_atom_site_aniso_U_13
_atom_site_aniso_U_12
Pb1 0.03855(13) 0.02568(12) 0.02493(12) 0.00059(8) -0.00133(8) 0.01052(8)
C1 0.067(5) 0.048(4) 0.042(4) -0.013(3) -0.007(3) 0.019(3)
C2 0.048(4) 0.041(3) 0.029(3) -0.002(2) -0.003(3) 0.017(3)
C3 0.034(3) 0.024(3) 0.022(3) 0.001(2) 0.002(2) 0.001(2)
C4 0.046(3) 0.030(3) 0.032(3) -0.003(2) -0.003(2) 0.010(3)
C5 0.056(4) 0.052(4) 0.029(3) 0.000(3) -0.014(3) 0.016(3)
C6 0.028(3) 0.024(3) 0.024(3) 0.001(2) 0.001(2) 0.002(2)
C7 0.033(3) 0.025(3) 0.029(3) 0.002(2) 0.002(2) 0.007(2)
C8 0.033(3) 0.017(2) 0.024(3) -0.0006(19) 0.000(2) 0.001(2)
C9 0.040(3) 0.023(3) 0.026(3) 0.000(2) 0.000(2) 0.002(2)
C10 0.030(3) 0.021(2) 0.025(3) 0.004(2) 0.003(2) 0.004(2)
C11 0.033(3) 0.028(3) 0.023(3) 0.004(2) 0.000(2) 0.003(2)
C12 0.056(4) 0.030(3) 0.032(3) 0.008(2) 0.010(3) 0.017(3)
C13 0.058(4) 0.039(3) 0.038(3) 0.011(3) 0.013(3) 0.022(3)
C14 0.052(4) 0.052(4) 0.037(3) 0.009(3) -0.009(3) 0.014(3)
C15 0.061(4) 0.034(3) 0.032(3) 0.004(2) -0.001(3) 0.019(3)
C16 0.033(3) 0.024(3) 0.026(3) 0.004(2) 0.002(2) 0.007(2)
C17 0.035(3) 0.026(3) 0.024(3) 0.000(2) 0.004(2) 0.007(2)
C18 0.034(3) 0.023(3) 0.036(3) -0.007(2) 0.004(2) 0.005(2)
C19 0.041(3) 0.024(3) 0.033(3) 0.001(2) 0.007(2) 0.009(2)
C20 0.033(3) 0.041(3) 0.041(3) 0.003(3) 0.003(2) 0.014(3)
C21 0.033(3) 0.028(3) 0.038(3) -0.003(2) -0.004(2) 0.002(2)
N1 0.056(3) 0.053(3) 0.033(3) -0.008(2) -0.009(2) 0.015(3)
N2 0.035(2) 0.021(2) 0.024(2) -0.0003(17) 0.0008(18) 0.0026(18)
N3 0.042(3) 0.045(3) 0.043(3) 0.017(2) 0.005(2) 0.017(2)
S1 0.0321(7) 0.0274(7) 0.0376(8) -0.0057(6) 0.0026(6) 0.0065(6)
S2 0.0382(8) 0.0289(7) 0.0460(9) -0.0029(6) 0.0052(6) 0.0131(6)
O1 0.052(3) 0.056(3) 0.054(3) 0.017(2) -0.009(2) 0.009(2)
O1W 0.100(5) 0.074(4) 0.093(5) 0.047(3) 0.004(4) 0.020(3)
O2W 0.056(3) 0.083(4) 0.051(3) 0.021(3) 0.015(2) 0.015(3)
O2 0.040(2) 0.053(3) 0.066(3) -0.025(2) 0.013(2) 0.007(2)
O3 0.041(2) 0.030(2) 0.048(2) -0.0063(18) 0.0043(18) 0.0018(17)
O4 0.045(3) 0.035(3) 0.095(4) -0.019(2) 0.009(3) 0.001(2)
O5 0.066(3) 0.062(3) 0.033(2) 0.008(2) 0.006(2) 0.037(2)
O6 0.051(2) 0.037(2) 0.047(2) 0.0149(19) 0.0086(19) 0.0226(19)

loop_
_atom_type_symbol
_atom_type_description
_atom_type_scat_dispersion_real
_atom_type_scat_dispersion_imag
_atom_type_scat_source
C C 0.0033 0.0016 'International Tables Vol C Tables 4.2.6.8 and 6.1.1.4'
Pb Pb -3.3944 10.1111 'International Tables Vol C Tables 4.2.6.8 and 6.1.1.4'
S S 0.1246 0.1234 'International Tables Vol C Tables 4.2.6.8 and 6.1.1.4'
N N 0.0061 0.0033 'International Tables Vol C Tables 4.2.6.8 and 6.1.1.4'
O O 0.0106 0.0060 'International Tables Vol C Tables 4.2.6.8 and 6.1.1.4'
H H 0.0000 0.0000 'International Tables Vol C Tables 4.2.6.8 and 6.1.1.4'

loop_
_geom_angle_atom_site_label_1
_geom_angle_atom_site_label_2
_geom_angle_atom_site_label_3
_geom_angle
_geom_angle_site_symmetry_1
_geom_angle_site_symmetry_3
O3 Pb1 O1W 79.60(19) . .
O3 Pb1 N3 86.93(15) . 1_565
O1W Pb1 N3 146.04(19) . 1_565
O3 Pb1 N1 168.01(15) . 1_666
O1W Pb1 N1 93.5(2) . 1_666
N3 Pb1 N1 103.95(17) 1_565 1_666
O3 Pb1 O2W 106.02(14) . .
O1W Pb1 O2W 80.38(19) . .
N3 Pb1 O2W 73.59(15) 1_565 .
N1 Pb1 O2W 82.24(17) 1_666 .
O3 Pb1 O5 91.28(13) . 1_655
O1W Pb1 O5 80.66(19) . 1_655
N3 Pb1 O5 131.06(15) 1_565 1_655
N1 Pb1 O5 77.83(15) 1_666 1_655
O2W Pb1 O5 151.45(14) . 1_655
O3 Pb1 O6 75.63(13) . 1_655
O1W Pb1 O6 125.84(18) . 1_655
N3 Pb1 O6 79.46(13) 1_565 1_655
N1 Pb1 O6 101.11(16) 1_666 1_655
O2W Pb1 O6 152.80(14) . 1_655
O5 Pb1 O6 52.99(12) 1_655 1_655
N1 C1 C2 124.0(6) . .
N1 C1 H1A 118.0 . .
C2 C1 H1A 118.0 . .
C3 C2 C1 119.6(5) . .
C3 C2 H2A 120.2 . .
C1 C2 H2A 120.2 . .
C2 C3 C4 117.0(5) . .
C2 C3 C6 121.0(5) . .
C4 C3 C6 122.0(5) . .
C5 C4 C3 119.4(5) . .
C5 C4 H4A 120.3 . .
C3 C4 H4A 120.3 . .
N1 C5 C4 124.2(6) . .
N1 C5 H5A 117.9 . .
C4 C5 H5A 117.9 . .
N2 C6 C7 122.7(4) . .
N2 C6 C3 115.1(4) . .
C7 C6 C3 122.1(4) . .
C8 C7 C6 119.2(5) . .
C8 C7 H7A 120.4 . .
C6 C7 H7A 120.4 . .
C9 C8 C7 117.7(4) . .
C9 C8 C16 120.8(4) . .
C7 C8 C16 121.4(4) . .
C8 C9 C10 120.1(5) . .
C8 C9 H9A 119.9 . .
C10 C9 H9A 119.9 . .
N2 C10 C9 122.0(5) . .
N2 C10 C11 116.8(4) . .
C9 C10 C11 121.2(4) . .
C15 C11 C12 117.4(5) . .
C15 C11 C10 122.7(5) . .
C12 C11 C10 119.9(5) . .
C11 C12 C13 119.5(5) . .
C11 C12 H12A 120.2 . .
C13 C12 H12A 120.2 . .
N3 C13 C12 122.8(5) . .
N3 C13 H13A 118.6 . .
C12 C13 H13A 118.6 . .
N3 C14 C15 123.6(6) . .
N3 C14 H14A 118.2 . .
C15 C14 H14A 118.2 . .
C14 C15 C11 119.2(5) . .
C14 C15 H15A 120.4 . .
C11 C15 H15A 120.4 . .
C21 C16 C17 118.3(5) . .
C21 C16 C8 118.0(5) . .
C17 C16 C8 123.7(5) . .
C18 C17 C16 119.4(5) . .
C18 C17 S1 115.0(4) . .
C16 C17 S1 125.6(4) . .
C19 C18 C17 121.3(5) . .
C19 C18 H18A 119.4 . .
C17 C18 H18A 119.4 . .
C18 C19 C20 120.3(5) . .
C18 C19 S2 117.2(4) . .
C20 C19 S2 122.0(4) . .
C19 C20 C21 118.8(5) . .
C19 C20 H20A 120.6 . .
C21 C20 H20A 120.6 . .
C16 C21 C20 121.7(5) . .
C16 C21 H21A 119.1 . .
C20 C21 H21A 119.2 . .
C1 N1 C5 115.7(5) . .
C1 N1 Pb1 119.3(4) . 1_444
C5 N1 Pb1 122.8(4) . 1_444
C6 N2 C10 118.2(4) . .
C13 N3 C14 117.3(5) . .
C13 N3 Pb1 119.8(4) . 1_545
C14 N3 Pb1 122.6(4) . 1_545
O2 S1 O3 113.4(3) . .
O2 S1 O1 113.3(3) . .
O3 S1 O1 111.0(3) . .
O2 S1 C17 108.4(3) . .
O3 S1 C17 104.3(2) . .
O1 S1 C17 105.5(3) . .
O4 S2 O6 114.6(3) . .
O4 S2 O5 112.1(3) . .
O6 S2 O5 109.7(3) . .
O4 S2 C19 107.7(3) . .
O6 S2 C19 108.2(3) . .
O5 S2 C19 103.8(3) . .
Pb1 O1W H1WA 109(8) . .
Pb1 O1W H1WB 105(8) . .
H1WA O1W H1WB 106(3) . .
Pb1 O2W H2WA 118.9 . .
Pb1 O2W H2WB 132.0 . .
H2WA O2W H2WB 107.7 . .
S1 O3 Pb1 141.8(3) . .
S2 O5 Pb1 98.7(2) . 1_455
S2 O6 Pb1 97.8(2) . 1_455

loop_
_geom_bond_atom_site_label_1
_geom_bond_atom_site_label_2
_geom_bond_distance
_geom_bond_site_symmetry_2
Pb1 O3 2.539(4) .
Pb1 O1W 2.564(6) .
Pb1 N3 2.608(5) 1_565
Pb1 N1 2.635(5) 1_666
Pb1 O2W 2.634(5) .
Pb1 O5 2.661(4) 1_655
Pb1 O6 2.689(4) 1_655
C1 N1 1.324(8) .
C1 C2 1.375(8) .
C1 H1A 0.9300 .
C2 C3 1.372(7) .
C2 H2A 0.9300 .
C3 C4 1.383(7) .
C3 C6 1.493(7) .
C4 C5 1.361(8) .
C4 H4A 0.9300 .
C5 N1 1.341(8) .
C5 H5A 0.9300 .
C6 N2 1.335(6) .
C6 C7 1.395(7) .
C7 C8 1.388(7) .
C7 H7A 0.9300 .
C8 C9 1.377(7) .
C8 C16 1.491(7) .
C9 C10 1.392(7) .
C9 H9A 0.9300 .
C10 N2 1.339(6) .
C10 C11 1.493(7) .
C11 C15 1.375(7) .
C11 C12 1.378(7) .
C12 C13 1.387(8) .
C12 H12A 0.9300 .
C13 N3 1.318(7) .
C13 H13A 0.9300 .
C14 N3 1.329(8) .
C14 C15 1.373(8) .
C14 H14A 0.9300 .
C15 H15A 0.9300 .
C16 C21 1.381(8) .
C16 C17 1.406(7) .
C17 C18 1.377(7) .
C17 S1 1.796(5) .
C18 C19 1.373(7) .
C18 H18A 0.9300 .
C19 C20 1.372(8) .
C19 S2 1.775(5) .
C20 C21 1.393(8) .
C20 H20A 0.9300 .
C21 H21A 0.9300 .
N1 Pb1 2.635(5) 1_444
N3 Pb1 2.608(5) 1_545
S1 O2 1.420(4) .
S1 O3 1.458(4) .
S1 O1 1.462(5) .
S2 O4 1.438(5) .
S2 O6 1.454(4) .
S2 O5 1.465(5) .
O1W H1WA 0.85(2) .
O1W H1WB 0.86(2) .
O2W H2WA 0.8501 .
O2W H2WB 0.8499 .
O5 Pb1 2.661(4) 1_455
O6 Pb1 2.689(4) 1_455

loop_
_geom_torsion_atom_site_label_1
_geom_torsion_atom_site_label_2
_geom_torsion_atom_site_label_3
_geom_torsion_atom_site_label_4
_geom_torsion
_geom_torsion_site_symmetry_1
_geom_torsion_site_symmetry_4
N1 C1 C2 C3 0.6(11) . .
C1 C2 C3 C4 -2.5(9) . .
C1 C2 C3 C6 178.1(6) . .
C2 C3 C4 C5 2.7(9) . .
C6 C3 C4 C5 -177.9(5) . .
C3 C4 C5 N1 -1.1(10) . .
C2 C3 C6 N2 -12.1(7) . .
C4 C3 C6 N2 168.6(5) . .
C2 C3 C6 C7 168.1(5) . .
C4 C3 C6 C7 -11.2(8) . .
N2 C6 C7 C8 0.2(8) . .
C3 C6 C7 C8 180.0(5) . .
C6 C7 C8 C9 -1.2(7) . .
C6 C7 C8 C16 -177.2(5) . .
C7 C8 C9 C10 2.2(8) . .
C16 C8 C9 C10 178.2(5) . .
C8 C9 C10 N2 -2.3(8) . .
C8 C9 C10 C11 177.8(5) . .
N2 C10 C11 C15 -174.2(5) . .
C9 C10 C11 C15 5.7(8) . .
N2 C10 C11 C12 7.1(7) . .
C9 C10 C11 C12 -173.0(5) . .
C15 C11 C12 C13 -0.7(8) . .
C10 C11 C12 C13 178.1(5) . .
C11 C12 C13 N3 0.6(9) . .
N3 C14 C15 C11 0.2(10) . .
C12 C11 C15 C14 0.3(9) . .
C10 C11 C15 C14 -178.4(6) . .
C9 C8 C16 C21 -127.9(6) . .
C7 C8 C16 C21 48.0(7) . .
C9 C8 C16 C17 49.0(7) . .
C7 C8 C16 C17 -135.1(5) . .
C21 C16 C17 C18 2.8(8) . .
C8 C16 C17 C18 -174.0(5) . .
C21 C16 C17 S1 -178.4(4) . .
C8 C16 C17 S1 4.8(7) . .
C16 C17 C18 C19 1.0(8) . .
S1 C17 C18 C19 -177.9(4) . .
C17 C18 C19 C20 -4.2(9) . .
C17 C18 C19 S2 167.8(4) . .
C18 C19 C20 C21 3.4(9) . .
S2 C19 C20 C21 -168.3(4) . .
C17 C16 C21 C20 -3.6(8) . .
C8 C16 C21 C20 173.4(5) . .
C19 C20 C21 C16 0.5(9) . .
C2 C1 N1 C5 1.1(11) . .
C2 C1 N1 Pb1 -162.4(6) . 1_444
C4 C5 N1 C1 -0.9(11) . .
C4 C5 N1 Pb1 162.0(5) . 1_444
C7 C6 N2 C10 -0.3(7) . .
C3 C6 N2 C10 179.9(4) . .
C9 C10 N2 C6 1.3(7) . .
C11 C10 N2 C6 -178.8(4) . .
C12 C13 N3 C14 -0.1(9) . .
C12 C13 N3 Pb1 174.9(5) . 1_545
C15 C14 N3 C13 -0.3(10) . .
C15 C14 N3 Pb1 -175.1(5) . 1_545
C18 C17 S1 O2 -146.8(4) . .
C16 C17 S1 O2 34.3(5) . .
C18 C17 S1 O3 -25.7(5) . .
C16 C17 S1 O3 155.5(5) . .
C18 C17 S1 O1 91.4(5) . .
C16 C17 S1 O1 -87.4(5) . .
C18 C19 S2 O4 28.6(5) . .
C20 C19 S2 O4 -159.5(5) . .
C18 C19 S2 O6 153.0(4) . .
C20 C19 S2 O6 -35.1(6) . .
C18 C19 S2 O5 -90.4(5) . .
C20 C19 S2 O5 81.4(5) . .
O2 S1 O3 Pb1 -145.6(4) . .
O1 S1 O3 Pb1 -16.6(5) . .
C17 S1 O3 Pb1 96.7(4) . .
O1W Pb1 O3 S1 14.0(4) . .
N3 Pb1 O3 S1 -134.7(4) 1_565 .
N1 Pb1 O3 S1 69.8(9) 1_666 .
O2W Pb1 O3 S1 -62.7(4) . .
O5 Pb1 O3 S1 94.3(4) 1_655 .
O6 Pb1 O3 S1 145.4(4) 1_655 .
O4 S2 O5 Pb1 120.3(2) . 1_455
O6 S2 O5 Pb1 -8.2(3) . 1_455
C19 S2 O5 Pb1 -123.7(2) . 1_455
O4 S2 O6 Pb1 -119.1(3) . 1_455
O5 S2 O6 Pb1 8.1(3) . 1_455
C19 S2 O6 Pb1 120.8(2) . 1_455
